data_7060227
loop_
_publ_author_name
'Zhang, Shao-Liang'
'Li, Shan-Shan'
'Li, Xin-Chao'
'Hou, Xian-Hui'
'Wang, Zhi-Cheng'
'Ji, Xiao-Ying'
'Chen, Lei'

_publ_section_title
;
 An aromatic selenite bridged Mn(iii) chain compound showing the
 coexistence of single chain magnet and metamagnet behaviour
;
_journal_issue 46
_journal_name_full 'New Journal of Chemistry'
_journal_page_first 19996
_journal_page_last 20000
_journal_paper_doi 10.1039/D0NJ04763E
_journal_volume 44
_journal_year 2020
_chemical_formula_moiety 'C76 H64 Cl2 F2 Mn4 N8 O20 Se2'
_chemical_formula_sum 'C76 H64 Cl2 F2 Mn4 N8 O20 Se2'
_chemical_formula_weight 1895.93
_chemical_melting_point ?
_chemical_name_common complex1
_space_group_crystal_system triclinic
_space_group_IT_number 2
_space_group_name_Hall '-P 1'
_space_group_name_H-M_alt 'P -1'
_atom_sites_solution_hydrogens mixed
_audit_creation_method SHELXL-2014/7
_audit_update_record
;
2020-10-26 deposited with the CCDC.	2020-11-06 downloaded from the CCDC.
;
_cell_angle_alpha 99.001(2)
_cell_angle_beta 109.776(3)
_cell_angle_gamma 100.880(2)
_cell_formula_units_Z 1
_cell_length_a 10.3681(11)
_cell_length_b 13.6354(14)
_cell_length_c 14.6562(14)
_cell_measurement_reflns_used 645
_cell_measurement_temperature 298(2)
_cell_measurement_theta_max 28.158
_cell_measurement_theta_min 2.429
_cell_volume 1859.5(3)
_computing_cell_refinement 'Bruker SAINT'
_computing_data_collection 'Bruker APEX2'
_computing_data_reduction 'Bruker SAINT'
_computing_molecular_graphics Diamond
_computing_publication_material 'SHELXL-2014/7 (Sheldrick, 2014)'
_computing_structure_refinement 'SHELXL-2014 (Sheldrick, 2014)'
_computing_structure_solution 'SHELXS-2014/7 (Sheldrick, 2014)'
_diffrn_ambient_temperature 298(2)
_diffrn_detector_area_resol_mean 'CCD area detector'
_diffrn_measured_fraction_theta_full 0.957
_diffrn_measured_fraction_theta_max 0.983
_diffrn_measurement_device_type graphite
_diffrn_measurement_method 'CCD area detector'
_diffrn_radiation_type MoK\a
_diffrn_radiation_wavelength 0.71073
_diffrn_reflns_av_R_equivalents 0.1247
_diffrn_reflns_av_unetI/netI 0.3246
_diffrn_reflns_Laue_measured_fraction_full 0.957
_diffrn_reflns_Laue_measured_fraction_max 0.983
_diffrn_reflns_limit_h_max 12
_diffrn_reflns_limit_h_min -11
_diffrn_reflns_limit_k_max 16
_diffrn_reflns_limit_k_min -16
_diffrn_reflns_limit_l_max 14
_diffrn_reflns_limit_l_min -17
_diffrn_reflns_number 9576
_diffrn_reflns_point_group_measured_fraction_full 0.957
_diffrn_reflns_point_group_measured_fraction_max 0.983
_diffrn_reflns_theta_full 25.242
_diffrn_reflns_theta_max 25.019
_diffrn_reflns_theta_min 2.429
_diffrn_source 'fine-focus sealed tube'
_exptl_absorpt_coefficient_mu 1.800
_exptl_absorpt_correction_T_max 0.9480
_exptl_absorpt_correction_T_min 0.7147
_exptl_absorpt_correction_type multi-scan
_exptl_absorpt_process_details sadabs
_exptl_crystal_colour 'dark brown'
_exptl_crystal_density_diffrn 1.693
_exptl_crystal_description block
_exptl_crystal_F_000 956
_exptl_crystal_size_max 0.200
_exptl_crystal_size_mid 0.100
_exptl_crystal_size_min 0.030
_refine_diff_density_max 0.927
_refine_diff_density_min -0.742
_refine_diff_density_rms 0.167
_refine_ls_extinction_method none
_refine_ls_goodness_of_fit_ref 1.051
_refine_ls_hydrogen_treatment constr
_refine_ls_matrix_type full
_refine_ls_number_parameters 518
_refine_ls_number_reflns 6465
_refine_ls_number_restraints 46
_refine_ls_restrained_S_all 1.052
_refine_ls_R_factor_all 0.2513
_refine_ls_R_factor_gt 0.1084
_refine_ls_shift/su_max 0.000
_refine_ls_shift/su_mean 0.000
_refine_ls_structure_factor_coef Fsqd
_refine_ls_weighting_details 'w=1/[\s^2^(Fo^2^)+(0.0504P)^2^] where P=(Fo^2^+2Fc^2^)/3'
_refine_ls_weighting_scheme calc
_refine_ls_wR_factor_gt 0.1907
_refine_ls_wR_factor_ref 0.2456
_reflns_Friedel_coverage 0.000
_reflns_number_gt 2761
_reflns_number_total 6465
_reflns_threshold_expression 'I > 2\s(I)'
_cod_data_source_file d0nj04763e2.cif
_cod_data_source_block 1
_cod_depositor_comments
;
The following automatic conversions were performed:

data item '_chemical_melting_point' value 'not measured' was changed
to '?' -- the value is undefined or not given.

Automatic conversion script
Id: cif_fix_values 7556 2019-12-06 15:28:31Z antanas 
;
_cod_database_code 7060227
_shelx_space_group_comment
;
The symmetry employed for this shelxl refinement is uniquely defined
by the following loop, which should always be used as a source of
symmetry information in preference to the above space-group names.
They are only intended as comments.
;
_shelx_estimated_absorpt_t_min 0.715
_shelx_estimated_absorpt_t_max 0.948
_shelxl_version_number 2014-3

loop_
_space_group_symop_operation_xyz
'x, y, z'
'-x, -y, -z'

loop_
_atom_site_label
_atom_site_type_symbol
_atom_site_fract_x
_atom_site_fract_y
_atom_site_fract_z
_atom_site_U_iso_or_equiv
_atom_site_adp_type
_atom_site_occupancy
_atom_site_site_symmetry_order
_atom_site_calc_flag
_atom_site_refinement_flags_posn
_atom_site_refinement_flags_adp
_atom_site_refinement_flags_occupancy
_atom_site_disorder_assembly
_atom_site_disorder_group
Se1 Se 0.55244(19) 0.87450(12) 0.18692(11) 0.0464(6) Uani 1 1 d . . . . .
Mn1 Mn 0.5149(3) 0.92203(16) 0.40583(15) 0.0354(7) Uani 1 1 d . . . . .
Mn2 Mn 0.4997(3) 0.63023(17) 0.04687(16) 0.0372(7) Uani 1 1 d . . . . .
Cl1 Cl 0.1123(6) 0.4088(4) 0.3116(4) 0.0762(16) Uani 1 1 d . . . . .
F1 F 1.021(3) 1.1337(18) 0.2602(17) 0.103(6) Uani 0.522(12) 1 d . U P A 1
F1' F 0.754(3) 1.0423(18) -0.0442(19) 0.103(6) Uani 0.478(12) 1 d . . P A 2
O1 O 0.6333(11) 0.9169(8) 0.3113(6) 0.057(3) Uani 1 1 d . . . . .
O2 O 0.5952(12) 0.7620(7) 0.1626(7) 0.058(3) Uani 1 1 d . . . . .
O3 O 0.3498(10) 0.9331(7) 0.3125(6) 0.037(3) Uani 1 1 d . . . . .
O4 O 0.5907(11) 1.0654(7) 0.4614(7) 0.035(3) Uani 1 1 d . . . . .
O5 O 0.6095(11) 0.6718(7) -0.0251(7) 0.044(3) Uani 1 1 d . . . . .
O6 O 0.6216(10) 0.5512(7) 0.1088(7) 0.043(3) Uani 1 1 d . . . . .
O7 O 0.091(2) 0.4200(15) 0.2138(12) 0.175(8) Uani 1 1 d . . . . .
O8 O 0.2218(19) 0.3663(13) 0.3467(12) 0.137(6) Uani 1 1 d . U . . .
O9 O -0.017(2) 0.3507(13) 0.3129(12) 0.137(6) Uani 1 1 d . U . . .
O10 O 0.159(2) 0.5107(16) 0.3733(14) 0.159(7) Uani 1 1 d . U . . .
N1 N 0.4355(13) 0.7709(8) 0.3798(9) 0.035(3) Uani 1 1 d . U . . .
N2 N 0.6787(13) 0.8976(9) 0.5092(8) 0.032(3) Uani 1 1 d . U . . .
N3 N 0.3461(14) 0.6797(9) -0.0311(9) 0.042(3) Uani 1 1 d . . . . .
N4 N 0.3595(15) 0.5612(9) 0.0902(9) 0.047(4) Uani 1 1 d . . . . .
C1 C 0.6877(16) 0.9660(9) 0.1589(11) 0.046(5) Uani 1 1 d D . . . .
C2 C 0.8128(16) 1.0288(11) 0.2337(10) 0.061(5) Uani 1 1 d D U . . .
H2 H 0.8307 1.0274 0.3000 0.073 Uiso 1 1 calc R U . . .
C3 C 0.9088(16) 1.0921(13) 0.2108(14) 0.100(8) Uani 1 1 d D U . . .
H3 H 0.9896 1.1357 0.2620 0.120 Uiso 0.522(12) 1 d R U P A 1
C4 C 0.8916(17) 1.0962(12) 0.1153(14) 0.078(6) Uani 1 1 d D U . . .
H4 H 0.9607 1.1366 0.1001 0.094 Uiso 1 1 calc R U . . .
C5 C 0.759(2) 1.0336(15) 0.0390(12) 0.083(7) Uani 1 1 d D . . . .
H5 H 0.7397 1.0376 -0.0269 0.099 Uiso 0.478(12) 1 d R U P A 2
C6 C 0.6716(17) 0.9693(11) 0.0603(11) 0.069(6) Uani 1 1 d D . . . .
H6 H 0.5945 0.9231 0.0081 0.082 Uiso 1 1 calc R U . . .
C7 C 0.2237(15) 0.8625(11) 0.2578(10) 0.028(4) Uani 1 1 d . U . . .
C8 C 0.1111(19) 0.8889(12) 0.1939(11) 0.050(5) Uani 1 1 d . . . . .
H8 H 0.1239 0.9560 0.1859 0.060 Uiso 1 1 calc R U . . .
C9 C -0.0136(19) 0.8236(15) 0.1439(12) 0.064(5) Uani 1 1 d . . . . .
H9 H -0.0867 0.8468 0.1040 0.076 Uiso 1 1 calc R U . . .
C10 C -0.041(2) 0.7186(14) 0.1487(14) 0.072(6) Uani 1 1 d . . . . .
H10 H -0.1282 0.6714 0.1118 0.087 Uiso 1 1 calc R U . . .
C11 C 0.068(2) 0.6934(14) 0.2101(12) 0.058(5) Uani 1 1 d . . . . .
H11 H 0.0525 0.6262 0.2175 0.070 Uiso 1 1 calc R U . . .
C12 C 0.2036(15) 0.7570(11) 0.2643(10) 0.029(4) Uani 1 1 d . . . . .
C13 C 0.3075(19) 0.7196(12) 0.3226(11) 0.043(4) Uani 1 1 d . U . . .
H13 H 0.2833 0.6499 0.3210 0.052 Uiso 1 1 calc R U . . .
C14 C 0.5517(18) 0.7236(12) 0.4316(12) 0.059(5) Uani 1 1 d . U . . .
H14A H 0.5106 0.6596 0.4442 0.070 Uiso 1 1 calc R U . . .
H14B H 0.6031 0.7085 0.3891 0.070 Uiso 1 1 calc R U . . .
C15 C 0.6522(16) 0.7970(12) 0.5290(10) 0.043(4) Uani 1 1 d . U . . .
H15A H 0.6101 0.7970 0.5789 0.052 Uiso 1 1 calc R U . . .
H15B H 0.7402 0.7768 0.5535 0.052 Uiso 1 1 calc R U . . .
C16 C 0.8000(19) 0.9599(14) 0.5514(11) 0.050(5) Uani 1 1 d . U . . .
H16 H 0.8713 0.9369 0.5935 0.060 Uiso 1 1 calc R U . . .
C17 C 0.8391(18) 1.0651(13) 0.5402(10) 0.041(4) Uani 1 1 d . . . . .
C18 C 0.976(2) 1.1185(14) 0.5720(12) 0.064(5) Uani 1 1 d . . . . .
H18 H 1.0473 1.0885 0.6034 0.077 Uiso 1 1 calc R U . . .
C19 C 1.014(2) 1.2176(15) 0.5590(13) 0.069(6) Uani 1 1 d . . . . .
H19 H 1.1086 1.2539 0.5822 0.083 Uiso 1 1 calc R U . . .
C20 C 0.9061(18) 1.2613(13) 0.5105(12) 0.052(5) Uani 1 1 d . . . . .
H20 H 0.9299 1.3265 0.4996 0.062 Uiso 1 1 calc R U . . .
C21 C 0.769(2) 1.2104(11) 0.4794(10) 0.052(5) Uani 1 1 d . . . . .
H21 H 0.7010 1.2430 0.4481 0.063 Uiso 1 1 calc R U . . .
C22 C 0.720(2) 1.1106(12) 0.4910(10) 0.046(5) Uani 1 1 d . . . . .
C23 C 0.5844(19) 0.7243(12) -0.0964(11) 0.043(4) Uani 1 1 d . . . . .
C24 C 0.6951(19) 0.7609(11) -0.1285(11) 0.049(5) Uani 1 1 d . . . . .
H24 H 0.7814 0.7449 -0.1014 0.059 Uiso 1 1 calc R U . . .
C25 C 0.680(2) 0.8186(12) -0.1977(12) 0.072(6) Uani 1 1 d . . . . .
H25 H 0.7548 0.8432 -0.2162 0.087 Uiso 1 1 calc R U . . .
C26 C 0.546(3) 0.8403(13) -0.2411(13) 0.068(6) Uani 1 1 d . . . . .
H26 H 0.5334 0.8787 -0.2891 0.081 Uiso 1 1 calc R U . . .
C27 C 0.4402(18) 0.8067(13) -0.2142(12) 0.052(5) Uani 1 1 d . . . . .
H27 H 0.3542 0.8218 -0.2446 0.062 Uiso 1 1 calc R U . . .
C28 C 0.4509(16) 0.7481(11) -0.1404(11) 0.036(4) Uani 1 1 d . . . . .
C29 C 0.3438(15) 0.7210(11) -0.1063(10) 0.035(4) Uani 1 1 d . . . . .
H29 H 0.2580 0.7337 -0.1416 0.042 Uiso 1 1 calc R U . . .
C30 C 0.2151(17) 0.6569(12) -0.0090(12) 0.053(5) Uani 1 1 d . . . . .
H30A H 0.1322 0.6499 -0.0683 0.063 Uiso 1 1 calc R U . . .
H30B H 0.2189 0.7123 0.0431 0.063 Uiso 1 1 calc R U . . .
C31 C 0.2069(17) 0.5577(12) 0.0249(11) 0.051(5) Uani 1 1 d . . . . .
H31A H 0.1687 0.4991 -0.0322 0.061 Uiso 1 1 calc R U . . .
H31B H 0.1465 0.5523 0.0629 0.061 Uiso 1 1 calc R U . . .
C32 C 0.388(2) 0.5203(12) 0.1651(13) 0.061(6) Uani 1 1 d . . . . .
H32 H 0.3096 0.4963 0.1800 0.073 Uiso 1 1 calc R U . . .
C33 C 0.5028(18) 0.5052(11) 0.2242(11) 0.034(4) Uani 1 1 d . . . . .
C34 C 0.5209(17) 0.4742(11) 0.3118(11) 0.039(4) Uani 1 1 d . U . . .
H34 H 0.4433 0.4580 0.3301 0.047 Uiso 1 1 calc R U . . .
C35 C 0.649(2) 0.4666(12) 0.3719(13) 0.054(5) Uani 1 1 d . U . . .
H35 H 0.6556 0.4443 0.4297 0.065 Uiso 1 1 calc R U . . .
C36 C 0.7749(19) 0.4913(12) 0.3507(11) 0.053(5) Uani 1 1 d . . . . .
H36 H 0.8620 0.4879 0.3949 0.064 Uiso 1 1 calc R U . . .
C37 C 0.7624(15) 0.5204(11) 0.2617(11) 0.044(4) Uani 1 1 d . . . . .
H37 H 0.8407 0.5357 0.2441 0.053 Uiso 1 1 calc R U . . .
C38 C 0.6283(19) 0.5263(11) 0.1992(11) 0.042(4) Uani 1 1 d . . . . .

loop_
_atom_site_aniso_label
_atom_site_aniso_U_11
_atom_site_aniso_U_22
_atom_site_aniso_U_33
_atom_site_aniso_U_23
_atom_site_aniso_U_13
_atom_site_aniso_U_12
Se1 0.0570(13) 0.0425(11) 0.0378(10) 0.0023(8) 0.0202(10) 0.0100(9)
Mn1 0.0470(17) 0.0282(14) 0.0308(13) 0.0027(10) 0.0167(13) 0.0098(12)
Mn2 0.0439(18) 0.0354(15) 0.0350(14) 0.0069(11) 0.0190(14) 0.0102(12)
Cl1 0.089(4) 0.069(4) 0.090(4) 0.034(3) 0.046(4) 0.029(3)
F1 0.114(15) 0.086(13) 0.117(14) 0.034(11) 0.061(13) 0.005(11)
F1' 0.114(15) 0.086(13) 0.117(14) 0.034(11) 0.061(13) 0.005(11)
O1 0.050(8) 0.066(8) 0.026(6) -0.020(5) 0.000(6) 0.003(6)
O2 0.097(10) 0.038(7) 0.052(7) 0.003(5) 0.042(7) 0.026(7)
O3 0.037(7) 0.039(6) 0.033(6) 0.006(5) 0.014(6) 0.010(5)
O4 0.027(7) 0.028(6) 0.043(6) -0.004(5) 0.011(6) 0.003(5)
O5 0.060(8) 0.052(7) 0.043(6) 0.036(6) 0.030(6) 0.028(6)
O6 0.048(8) 0.038(6) 0.047(7) 0.014(5) 0.019(6) 0.016(6)
O7 0.22(2) 0.24(2) 0.094(13) 0.074(14) 0.085(15) 0.060(18)
O8 0.135(6) 0.137(6) 0.139(6) 0.036(2) 0.051(3) 0.036(3)
O9 0.137(6) 0.137(6) 0.138(6) 0.032(2) 0.054(3) 0.035(3)
O10 0.160(7) 0.157(7) 0.158(7) 0.038(3) 0.059(3) 0.040(3)
N1 0.023(8) 0.028(8) 0.045(8) -0.007(6) 0.011(7) 0.008(6)
N2 0.026(8) 0.039(9) 0.025(7) -0.005(6) 0.008(6) 0.004(6)
N3 0.053(10) 0.048(9) 0.050(8) 0.015(7) 0.040(8) 0.027(7)
N4 0.077(12) 0.031(8) 0.037(8) 0.004(6) 0.025(8) 0.022(8)
C1 0.058(13) 0.022(9) 0.049(11) -0.005(8) 0.012(10) 0.015(9)
C2 0.055(13) 0.054(13) 0.110(16) 0.051(12) 0.058(13) 0.024(10)
C3 0.070(17) 0.083(19) 0.124(17) 0.039(16) 0.016(15) -0.004(13)
C4 0.062(10) 0.083(10) 0.098(10) 0.040(8) 0.022(8) 0.038(8)
C5 0.12(2) 0.096(18) 0.071(15) 0.059(14) 0.054(17) 0.068(17)
C6 0.13(2) 0.035(12) 0.064(13) 0.021(9) 0.068(14) 0.019(12)
C7 0.023(7) 0.046(8) 0.023(6) 0.009(6) 0.017(6) 0.012(6)
C8 0.056(14) 0.041(11) 0.043(10) 0.004(8) 0.011(10) 0.009(10)
C9 0.033(12) 0.081(16) 0.061(12) 0.010(11) 0.001(10) 0.016(11)
C10 0.069(16) 0.051(14) 0.080(14) 0.015(11) 0.020(13) -0.008(11)
C11 0.053(14) 0.059(13) 0.056(12) 0.005(10) 0.018(11) 0.012(11)
C12 0.016(9) 0.030(9) 0.038(9) -0.002(7) 0.014(8) -0.003(7)
C13 0.065(12) 0.036(10) 0.035(10) 0.001(8) 0.030(9) 0.011(9)
C14 0.079(15) 0.044(11) 0.075(12) 0.014(9) 0.044(11) 0.038(10)
C15 0.030(10) 0.056(12) 0.045(10) 0.004(8) 0.026(9) 0.001(8)
C16 0.060(13) 0.066(14) 0.032(10) 0.010(9) 0.017(10) 0.039(10)
C17 0.041(12) 0.051(12) 0.024(9) -0.001(8) 0.011(9) 0.004(10)
C18 0.045(14) 0.054(13) 0.067(13) -0.008(10) 0.000(11) 0.012(11)
C19 0.060(15) 0.067(15) 0.067(13) 0.012(11) 0.022(12) -0.009(12)
C20 0.023(11) 0.053(12) 0.074(13) 0.013(10) 0.021(11) -0.004(10)
C21 0.098(17) 0.026(10) 0.033(10) 0.004(8) 0.035(11) 0.000(10)
C22 0.064(14) 0.042(11) 0.014(8) -0.010(7) 0.009(9) 0.000(10)
C23 0.047(12) 0.036(10) 0.023(9) -0.017(7) 0.003(9) 0.000(9)
C24 0.062(13) 0.036(11) 0.041(10) 0.007(8) 0.019(10) -0.003(9)
C25 0.100(19) 0.032(11) 0.048(12) 0.015(9) -0.002(12) -0.016(11)
C26 0.14(2) 0.047(12) 0.056(13) 0.033(10) 0.068(15) 0.031(13)
C27 0.043(12) 0.073(13) 0.043(11) 0.013(10) 0.017(10) 0.021(10)
C28 0.030(11) 0.036(10) 0.038(10) -0.011(8) 0.023(9) 0.002(8)
C29 0.019(10) 0.053(11) 0.030(9) 0.007(8) 0.001(8) 0.025(8)
C30 0.046(12) 0.042(11) 0.060(11) -0.003(9) 0.015(10) 0.011(9)
C31 0.036(12) 0.055(12) 0.054(11) -0.004(9) 0.020(10) 0.005(9)
C32 0.12(2) 0.050(12) 0.061(13) 0.029(10) 0.067(14) 0.063(13)
C33 0.043(12) 0.024(9) 0.034(10) 0.005(7) 0.017(9) 0.004(8)
C34 0.030(10) 0.053(11) 0.045(10) 0.016(8) 0.028(9) 0.005(8)
C35 0.083(14) 0.048(11) 0.062(12) 0.015(9) 0.054(11) 0.031(11)
C36 0.058(14) 0.056(12) 0.034(10) 0.013(9) 0.010(10) 0.005(10)
C37 0.009(9) 0.061(12) 0.048(11) 0.000(9) 0.004(9) -0.002(8)
C38 0.069(14) 0.033(10) 0.029(9) 0.011(7) 0.021(10) 0.017(9)

loop_
_atom_type_symbol
_atom_type_description
_atom_type_scat_dispersion_real
_atom_type_scat_dispersion_imag
_atom_type_scat_source
C C 0.0033 0.0016 'International Tables Vol C Tables 4.2.6.8 and 6.1.1.4'
H H 0.0000 0.0000 'International Tables Vol C Tables 4.2.6.8 and 6.1.1.4'
N N 0.0061 0.0033 'International Tables Vol C Tables 4.2.6.8 and 6.1.1.4'
O O 0.0106 0.0060 'International Tables Vol C Tables 4.2.6.8 and 6.1.1.4'
F F 0.0171 0.0103 'International Tables Vol C Tables 4.2.6.8 and 6.1.1.4'
Cl Cl 0.1484 0.1585 'International Tables Vol C Tables 4.2.6.8 and 6.1.1.4'
Mn Mn 0.3368 0.7283 'International Tables Vol C Tables 4.2.6.8 and 6.1.1.4'
Se Se -0.0929 2.2259 'International Tables Vol C Tables 4.2.6.8 and 6.1.1.4'

loop_
_geom_angle_atom_site_label_1
_geom_angle_atom_site_label_2
_geom_angle_atom_site_label_3
_geom_angle
_geom_angle_site_symmetry_1
_geom_angle_site_symmetry_3
_geom_angle_publ_flag
O1 Se1 O2 103.7(5) . . ?
O1 Se1 C1 94.9(6) . . ?
O2 Se1 C1 101.6(5) . . ?
O3 Mn1 O4 95.3(4) . . ?
O3 Mn1 N2 173.6(5) . . ?
O4 Mn1 N2 89.3(5) . . ?
O3 Mn1 N1 90.9(5) . . ?
O4 Mn1 N1 166.3(4) . . ?
N2 Mn1 N1 83.7(5) . . ?
O3 Mn1 O1 97.1(4) . . ?
O4 Mn1 O1 94.0(4) . . ?
N2 Mn1 O1 87.0(4) . . ?
N1 Mn1 O1 97.4(4) . . ?
O5 Mn2 O6 93.1(4) . . ?
O5 Mn2 N4 165.5(5) . . ?
O6 Mn2 N4 88.5(5) . . ?
O5 Mn2 N3 91.8(5) . . ?
O6 Mn2 N3 166.8(5) . . ?
N4 Mn2 N3 83.8(6) . . ?
O5 Mn2 O2 94.3(4) . . ?
O6 Mn2 O2 95.4(4) . . ?
N4 Mn2 O2 100.0(5) . . ?
N3 Mn2 O2 96.5(5) . . ?
O8 Cl1 O9 112.4(11) . . ?
O8 Cl1 O10 104.9(11) . . ?
O9 Cl1 O10 112.8(11) . . ?
O8 Cl1 O7 110.9(12) . . ?
O9 Cl1 O7 109.6(12) . . ?
O10 Cl1 O7 106.0(11) . . ?
Se1 O1 Mn1 121.6(6) . . ?
Se1 O2 Mn2 133.2(6) . . ?
C7 O3 Mn1 131.4(9) . . ?
C22 O4 Mn1 124.0(10) . . ?
C23 O5 Mn2 130.0(10) . . ?
C38 O6 Mn2 122.6(9) . . ?
C13 N1 C14 124.6(13) . . ?
C13 N1 Mn1 126.0(10) . . ?
C14 N1 Mn1 109.3(9) . . ?
C16 N2 C15 120.9(14) . . ?
C16 N2 Mn1 124.8(12) . . ?
C15 N2 Mn1 114.1(10) . . ?
C29 N3 C30 118.9(13) . . ?
C29 N3 Mn2 125.5(10) . . ?
C30 N3 Mn2 115.2(10) . . ?
C32 N4 C31 122.5(16) . . ?
C32 N4 Mn2 124.0(13) . . ?
C31 N4 Mn2 113.5(9) . . ?
C2 C1 C6 116.1(11) . . ?
C2 C1 Se1 122.3(11) . . ?
C6 C1 Se1 121.5(11) . . ?
C3 C2 C1 120.7(12) . . ?
F1 C3 C4 108(2) . . ?
F1 C3 C2 128(2) . . ?
C4 C3 C2 122.9(13) . . ?
C3 C4 C5 115.7(12) . . ?
F1' C5 C6 128(2) . . ?
F1' C5 C4 111(2) . . ?
C6 C5 C4 121.1(12) . . ?
C5 C6 C1 122.9(13) . . ?
O3 C7 C8 121.6(14) . . ?
O3 C7 C12 121.0(12) . . ?
C8 C7 C12 117.5(14) . . ?
C9 C8 C7 122.8(17) . . ?
C8 C9 C10 122.3(17) . . ?
C11 C10 C9 114.6(18) . . ?
C10 C11 C12 126.7(18) . . ?
C11 C12 C13 120.3(15) . . ?
C11 C12 C7 116.0(14) . . ?
C13 C12 C7 123.7(14) . . ?
N1 C13 C12 126.8(15) . . ?
C15 C14 N1 109.8(12) . . ?
N2 C15 C14 106.9(12) . . ?
N2 C16 C17 126.1(15) . . ?
C18 C17 C16 121.5(17) . . ?
C18 C17 C22 121.4(16) . . ?
C16 C17 C22 117.1(15) . . ?
C17 C18 C19 121.6(18) . . ?
C20 C19 C18 118.7(18) . . ?
C21 C20 C19 120.9(17) . . ?
C20 C21 C22 124.6(18) . . ?
O4 C22 C21 123.0(17) . . ?
O4 C22 C17 124.3(15) . . ?
C21 C22 C17 112.7(16) . . ?
O5 C23 C24 118.9(15) . . ?
O5 C23 C28 123.0(16) . . ?
C24 C23 C28 118.0(15) . . ?
C25 C24 C23 122.4(18) . . ?
C24 C25 C26 118.5(19) . . ?
C27 C26 C25 120.9(17) . . ?
C26 C27 C28 123.2(16) . . ?
C29 C28 C23 120.1(15) . . ?
C29 C28 C27 122.8(15) . . ?
C23 C28 C27 117.0(15) . . ?
N3 C29 C28 129.0(14) . . ?
N3 C30 C31 107.5(12) . . ?
C30 C31 N4 106.1(13) . . ?
N4 C32 C33 133.9(19) . . ?
C32 C33 C34 126.4(17) . . ?
C32 C33 C38 117.6(15) . . ?
C34 C33 C38 115.9(15) . . ?
C35 C34 C33 121.6(15) . . ?
C34 C35 C36 123.3(16) . . ?
C37 C36 C35 117.7(16) . . ?
C36 C37 C38 118.4(15) . . ?
O6 C38 C37 115.5(15) . . ?
O6 C38 C33 121.4(14) . . ?
C37 C38 C33 123.1(14) . . ?

loop_
_geom_bond_atom_site_label_1
_geom_bond_atom_site_label_2
_geom_bond_distance
_geom_bond_site_symmetry_2
_geom_bond_publ_flag
Se1 O1 1.677(9) . ?
Se1 O2 1.694(9) . ?
Se1 C1 1.892(14) . ?
Mn1 O3 1.844(9) . ?
Mn1 O4 1.895(9) . ?
Mn1 N2 1.981(12) . ?
Mn1 N1 1.992(12) . ?
Mn1 O1 2.141(11) . ?
Mn2 O5 1.867(10) . ?
Mn2 O6 1.904(9) . ?
Mn2 N4 1.923(14) . ?
Mn2 N3 1.926(12) . ?
Mn2 O2 2.079(10) . ?
Cl1 O8 1.356(17) . ?
Cl1 O9 1.431(18) . ?
Cl1 O10 1.428(19) . ?
Cl1 O7 1.412(15) . ?
F1 C3 1.12(2) . ?
F1' C5 1.23(2) . ?
O3 C7 1.362(16) . ?
O4 C22 1.255(18) . ?
O5 C23 1.338(17) . ?
O6 C38 1.402(15) . ?
N1 C13 1.291(17) . ?
N1 C14 1.507(18) . ?
N2 C16 1.262(19) . ?
N2 C15 1.441(17) . ?
N3 C29 1.309(17) . ?
N3 C30 1.489(18) . ?
N4 C32 1.279(17) . ?
N4 C31 1.534(18) . ?
C1 C2 1.394(18) . ?
C1 C6 1.407(17) . ?
C2 C3 1.357(19) . ?
C3 C4 1.36(2) . ?
C4 C5 1.44(2) . ?
C5 C6 1.290(19) . ?
C7 C8 1.376(19) . ?
C7 C12 1.437(18) . ?
C8 C9 1.31(2) . ?
C9 C10 1.42(2) . ?
C10 C11 1.33(2) . ?
C11 C12 1.39(2) . ?
C12 C13 1.368(19) . ?
C14 C15 1.509(19) . ?
C16 C17 1.47(2) . ?
C17 C18 1.35(2) . ?
C17 C22 1.50(2) . ?
C18 C19 1.40(2) . ?
C19 C20 1.40(2) . ?
C20 C21 1.34(2) . ?
C21 C22 1.42(2) . ?
C23 C24 1.42(2) . ?
C23 C28 1.44(2) . ?
C24 C25 1.36(2) . ?
C25 C26 1.43(2) . ?
C26 C27 1.31(2) . ?
C27 C28 1.43(2) . ?
C28 C29 1.378(19) . ?
C30 C31 1.51(2) . ?
C32 C33 1.28(2) . ?
C33 C34 1.378(18) . ?
C33 C38 1.46(2) . ?
C34 C35 1.36(2) . ?
C35 C36 1.43(2) . ?
C36 C37 1.394(19) . ?
C37 C38 1.407(19) . ?

loop_
_geom_torsion_atom_site_label_1
_geom_torsion_atom_site_label_2
_geom_torsion_atom_site_label_3
_geom_torsion_atom_site_label_4
_geom_torsion
_geom_torsion_site_symmetry_1
_geom_torsion_site_symmetry_2
_geom_torsion_site_symmetry_3
_geom_torsion_site_symmetry_4
_geom_torsion_publ_flag
O2 Se1 O1 Mn1 -111.0(7) . . . . ?
C1 Se1 O1 Mn1 145.9(7) . . . . ?
O1 Se1 O2 Mn2 155.4(8) . . . . ?
C1 Se1 O2 Mn2 -106.6(9) . . . . ?
O4 Mn1 O3 C7 -162.5(10) . . . . ?
N1 Mn1 O3 C7 5.2(10) . . . . ?
O1 Mn1 O3 C7 102.8(10) . . . . ?
O3 Mn1 O4 C22 -142.7(11) . . . . ?
N2 Mn1 O4 C22 41.8(12) . . . . ?
N1 Mn1 O4 C22 101(2) . . . . ?
O1 Mn1 O4 C22 -45.2(11) . . . . ?
O6 Mn2 O5 C23 173.0(12) . . . . ?
N4 Mn2 O5 C23 77(2) . . . . ?
N3 Mn2 O5 C23 5.2(12) . . . . ?
O2 Mn2 O5 C23 -91.4(12) . . . . ?
O1 Se1 C1 C2 7.1(10) . . . . ?
O2 Se1 C1 C2 -98.0(10) . . . . ?
O1 Se1 C1 C6 -177.1(11) . . . . ?
O2 Se1 C1 C6 77.8(12) . . . . ?
C6 C1 C2 C3 2.7(14) . . . . ?
Se1 C1 C2 C3 178.7(11) . . . . ?
C1 C2 C3 F1 -166(3) . . . . ?
C1 C2 C3 C4 -1.8(18) . . . . ?
F1 C3 C4 C5 171(2) . . . . ?
C2 C3 C4 C5 4(2) . . . . ?
C3 C4 C5 F1' -180(2) . . . . ?
C3 C4 C5 C6 -8(3) . . . . ?
F1' C5 C6 C1 180(2) . . . . ?
C4 C5 C6 C1 10(3) . . . . ?
C2 C1 C6 C5 -7(2) . . . . ?
Se1 C1 C6 C5 177.2(14) . . . . ?
Mn1 O3 C7 C8 177.6(9) . . . . ?
Mn1 O3 C7 C12 -2.9(17) . . . . ?
O3 C7 C8 C9 -176.7(14) . . . . ?
C12 C7 C8 C9 4(2) . . . . ?
C7 C8 C9 C10 -3(3) . . . . ?
C8 C9 C10 C11 2(3) . . . . ?
C9 C10 C11 C12 -3(3) . . . . ?
C10 C11 C12 C13 -178.0(16) . . . . ?
C10 C11 C12 C7 4(2) . . . . ?
O3 C7 C12 C11 176.1(12) . . . . ?
C8 C7 C12 C11 -4.4(18) . . . . ?
O3 C7 C12 C13 -1.3(19) . . . . ?
C8 C7 C12 C13 178.2(13) . . . . ?
C14 N1 C13 C12 -171.2(14) . . . . ?
Mn1 N1 C13 C12 4(2) . . . . ?
C11 C12 C13 N1 -176.9(14) . . . . ?
C7 C12 C13 N1 0(2) . . . . ?
C13 N1 C14 C15 -149.0(14) . . . . ?
Mn1 N1 C14 C15 35.1(14) . . . . ?
C16 N2 C15 C14 -142.6(13) . . . . ?
Mn1 N2 C15 C14 33.3(14) . . . . ?
N1 C14 C15 N2 -43.9(16) . . . . ?
C15 N2 C16 C17 -177.8(13) . . . . ?
Mn1 N2 C16 C17 7(2) . . . . ?
N2 C16 C17 C18 -166.6(15) . . . . ?
N2 C16 C17 C22 13(2) . . . . ?
C16 C17 C18 C19 178.2(15) . . . . ?
C22 C17 C18 C19 -1(2) . . . . ?
C17 C18 C19 C20 -1(3) . . . . ?
C18 C19 C20 C21 2(3) . . . . ?
C19 C20 C21 C22 -1(2) . . . . ?
Mn1 O4 C22 C21 143.3(11) . . . . ?
Mn1 O4 C22 C17 -35.5(18) . . . . ?
C20 C21 C22 O4 179.6(14) . . . . ?
C20 C21 C22 C17 -1(2) . . . . ?
C18 C17 C22 O4 -178.7(14) . . . . ?
C16 C17 C22 O4 2(2) . . . . ?
C18 C17 C22 C21 2(2) . . . . ?
C16 C17 C22 C21 -177.1(12) . . . . ?
Mn2 O5 C23 C24 169.9(10) . . . . ?
Mn2 O5 C23 C28 -8(2) . . . . ?
O5 C23 C24 C25 -177.2(13) . . . . ?
C28 C23 C24 C25 1(2) . . . . ?
C23 C24 C25 C26 -2(2) . . . . ?
C24 C25 C26 C27 1(3) . . . . ?
C25 C26 C27 C28 1(3) . . . . ?
O5 C23 C28 C29 3(2) . . . . ?
C24 C23 C28 C29 -175.1(13) . . . . ?
O5 C23 C28 C27 178.7(13) . . . . ?
C24 C23 C28 C27 0(2) . . . . ?
C26 C27 C28 C29 174.1(16) . . . . ?
C26 C27 C28 C23 -1(2) . . . . ?
C30 N3 C29 C28 -179.8(14) . . . . ?
Mn2 N3 C29 C28 -7(2) . . . . ?
C23 C28 C29 N3 5(2) . . . . ?
C27 C28 C29 N3 -170.3(15) . . . . ?
C29 N3 C30 C31 143.2(13) . . . . ?
Mn2 N3 C30 C31 -30.1(15) . . . . ?
N3 C30 C31 N4 39.0(15) . . . . ?
C32 N4 C31 C30 146.8(14) . . . . ?
Mn2 N4 C31 C30 -34.2(13) . . . . ?
C31 N4 C32 C33 172.7(17) . . . . ?
Mn2 N4 C32 C33 -6(3) . . . . ?
N4 C32 C33 C34 168.9(16) . . . . ?
N4 C32 C33 C38 -9(3) . . . . ?
C32 C33 C34 C35 -175.9(16) . . . . ?
C38 C33 C34 C35 2(2) . . . . ?
C33 C34 C35 C36 1(2) . . . . ?
C34 C35 C36 C37 -3(2) . . . . ?
C35 C36 C37 C38 1(2) . . . . ?
Mn2 O6 C38 C37 -146.6(10) . . . . ?
Mn2 O6 C38 C33 35.0(17) . . . . ?
C36 C37 C38 O6 -177.1(12) . . . . ?
C36 C37 C38 C33 1(2) . . . . ?
C32 C33 C38 O6 -7(2) . . . . ?
C34 C33 C38 O6 175.4(12) . . . . ?
C32 C33 C38 C37 174.9(15) . . . . ?
C34 C33 C38 C37 -3(2) . . . . ?
